data_7005525
loop_
_publ_author_name
'Chattopadhyay, Shouvik'
'Drew, Michael G. B.'
'Diaz, Carmen'
'Ghosh, Ashutosh'

_publ_section_title
;
 The first metamagnetic thiocyanato-bridged one-dimensional nickel(II)
 complex.
;
_journal_issue 24
_journal_name_full 'Dalton transactions (Cambridge, England : 2003)'
_journal_page_first 2492
_journal_page_last 2494
_journal_paper_doi 10.1039/b702814h
_journal_year 2007
_chemical_formula_sum 'C12 H15 N5 Ni S2'
_chemical_formula_weight 352.12
_chemical_name_systematic
;

?

;
_space_group_IT_number 19
_symmetry_cell_setting orthorhombic
_symmetry_space_group_name_Hall 'P 2ac 2ab'
_symmetry_space_group_name_H-M 'P 21 21 21'
_atom_sites_solution_hydrogens geom
_atom_sites_solution_primary direct
_atom_sites_solution_secondary difmap
_audit_creation_method SHELXL-97
_cell_angle_alpha 90.00
_cell_angle_beta 90.00
_cell_angle_gamma 90.00
_cell_formula_units_Z 4
_cell_length_a 7.7083(7)
_cell_length_b 12.2654(6)
_cell_length_c 15.8917(13)
_cell_measurement_temperature 150(2)
_cell_volume 1502.5(2)
_computing_cell_refinement 'Crysalis, Oxford Diffraction'
_computing_data_collection 'Crysalis, Oxford Diffraction'
_computing_data_reduction 'Crysalis, Oxford Diffraction'
_computing_molecular_graphics PLATON(Spek,2004)
_computing_structure_refinement 'SHELXL-97 (Sheldrick, 1997)'
_computing_structure_solution 'SHELXS-97 (Sheldrick, 1997)'
_diffrn_ambient_temperature 150(2)
_diffrn_measured_fraction_theta_full 0.991
_diffrn_measured_fraction_theta_max 0.991
_diffrn_measurement_device 'Oxford Diffaction X-Calibur System'
_diffrn_measurement_method '321 frames, counting time 10 s.'
_diffrn_radiation_monochromator graphite
_diffrn_radiation_source 'fine-focus sealed tube'
_diffrn_radiation_type MoK\a
_diffrn_radiation_wavelength 0.71073
_diffrn_reflns_av_R_equivalents 0.0411
_diffrn_reflns_av_sigmaI/netI 0.0583
_diffrn_reflns_limit_h_max 10
_diffrn_reflns_limit_h_min -10
_diffrn_reflns_limit_k_max 17
_diffrn_reflns_limit_k_min -5
_diffrn_reflns_limit_l_max 22
_diffrn_reflns_limit_l_min -21
_diffrn_reflns_number 9754
_diffrn_reflns_theta_full 29.98
_diffrn_reflns_theta_max 29.98
_diffrn_reflns_theta_min 2.56
_exptl_absorpt_coefficient_mu 1.565
_exptl_absorpt_correction_T_max 1.000
_exptl_absorpt_correction_T_min 0.879
_exptl_absorpt_correction_type empirical
_exptl_absorpt_process_details 'ABSPACK, Oxford Diffraction Ltd'
_exptl_crystal_colour black
_exptl_crystal_density_diffrn 1.557
_exptl_crystal_density_method 'not measured'
_exptl_crystal_description needle
_exptl_crystal_F_000 728
_exptl_crystal_size_max 0.30
_exptl_crystal_size_mid 0.05
_exptl_crystal_size_min 0.05
_refine_diff_density_max 0.434
_refine_diff_density_min -0.569
_refine_diff_density_rms 0.089
_refine_ls_abs_structure_details 'Flack H D (1983), Acta Cryst. A39, 876-881'
_refine_ls_abs_structure_Flack 0.039(17)
_refine_ls_extinction_coef 0.0003(5)
_refine_ls_extinction_expression Fc^*^=kFc[1+0.001xFc^2^\l^3^/sin(2\q)]^-1/4^
_refine_ls_extinction_method SHELXL
_refine_ls_goodness_of_fit_ref 1.056
_refine_ls_hydrogen_treatment constr
_refine_ls_matrix_type full
_refine_ls_number_parameters 183
_refine_ls_number_reflns 4281
_refine_ls_number_restraints 0
_refine_ls_restrained_S_all 1.056
_refine_ls_R_factor_all 0.0609
_refine_ls_R_factor_gt 0.0479
_refine_ls_shift/su_max 0.001
_refine_ls_shift/su_mean 0.000
_refine_ls_structure_factor_coef Fsqd
_refine_ls_weighting_details
;

w=1/[\s^2^(Fo^2^)+(0.0327P)^2^+1.2643P] where P=(Fo^2^+2Fc^2^)/3

;
_refine_ls_weighting_scheme calc
_refine_ls_wR_factor_gt 0.0837
_refine_ls_wR_factor_ref 0.0893
_reflns_number_gt 3712
_reflns_number_total 4281
_reflns_threshold_expression >2sigma(I)
_cod_data_source_file b702814h.txt
_cod_data_source_block x
_cod_original_sg_symbol_H-M P212121
_cod_database_code 7005525

loop_
_symmetry_equiv_pos_as_xyz
'x, y, z'
'-x+1/2, -y, z+1/2'
'-x, y+1/2, -z+1/2'
'x+1/2, -y+1/2, -z'

loop_
_atom_site_label
_atom_site_type_symbol
_atom_site_fract_x
_atom_site_fract_y
_atom_site_fract_z
_atom_site_U_iso_or_equiv
_atom_site_adp_type
_atom_site_occupancy
_atom_site_symmetry_multiplicity
_atom_site_calc_flag
_atom_site_refinement_flags
_atom_site_disorder_assembly
_atom_site_disorder_group
N22 N 0.3969(4) 0.3296(2) 0.86395(19) 0.0249(7) Uani 1 1 d . . .
H22A H 0.3425 0.2653 0.8710 0.030 Uiso 1 1 calc R . .
H22B H 0.4531 0.3445 0.9123 0.030 Uiso 1 1 calc R . .
N11 N 0.7521(3) 0.3013(2) 0.67075(17) 0.0172(5) Uani 1 1 d . . .
C17 C 0.5485(5) 0.4317(2) 0.6175(2) 0.0216(7) Uani 1 1 d . . .
C19 C 0.2865(5) 0.4578(3) 0.6948(3) 0.0258(8) Uani 1 1 d . . .
H19A H 0.2206 0.4526 0.6429 0.031 Uiso 1 1 calc R . .
H19B H 0.3027 0.5346 0.7072 0.031 Uiso 1 1 calc R . .
C16 C 0.7150(5) 0.3711(2) 0.6074(2) 0.0177(7) Uani 1 1 d . . .
C20 C 0.1833(5) 0.4063(3) 0.7649(3) 0.0316(9) Uani 1 1 d . . .
H20A H 0.0695 0.4400 0.7663 0.038 Uiso 1 1 calc R . .
H20B H 0.1671 0.3298 0.7519 0.038 Uiso 1 1 calc R . .
C12 C 0.8911(5) 0.2370(3) 0.6643(2) 0.0229(8) Uani 1 1 d . . .
H12 H 0.9157 0.1886 0.7078 0.027 Uiso 1 1 calc R . .
C14 C 0.9650(5) 0.3133(3) 0.5316(2) 0.0283(8) Uani 1 1 d . . .
H14 H 1.0374 0.3176 0.4849 0.034 Uiso 1 1 calc R . .
C21 C 0.2623(5) 0.4149(3) 0.8512(3) 0.0312(9) Uani 1 1 d . . .
H21A H 0.3142 0.4864 0.8581 0.037 Uiso 1 1 calc R . .
H21B H 0.1723 0.4068 0.8934 0.037 Uiso 1 1 calc R . .
C13 C 1.0000(5) 0.2400(3) 0.5951(2) 0.0289(9) Uani 1 1 d . . .
H13 H 1.0949 0.1934 0.5915 0.035 Uiso 1 1 calc R . .
C15 C 0.8212(5) 0.3803(3) 0.5378(2) 0.0230(8) Uani 1 1 d . . .
H15 H 0.7964 0.4307 0.4958 0.028 Uiso 1 1 calc R . .
N18 N 0.4569(4) 0.4071(2) 0.68216(19) 0.0191(6) Uani 1 1 d . . .
Ni1 Ni 0.57927(5) 0.31051(3) 0.77092(3) 0.01727(10) Uani 1 1 d . . .
S100 S 0.26708(12) -0.01166(6) 0.67239(6) 0.02072(18) Uani 1 1 d . . .
S200 S 1.04743(14) 0.15243(9) 0.92791(7) 0.0387(3) Uani 1 1 d . . .
C200 C 0.8746(5) 0.2034(3) 0.8837(2) 0.0214(7) Uani 1 1 d . . .
N100 N 0.4562(4) 0.1689(2) 0.7309(2) 0.0247(6) Uani 1 1 d . . .
C100 C 0.3774(4) 0.0950(2) 0.7073(2) 0.0201(7) Uani 1 1 d . . .
N200 N 0.7519(4) 0.2371(2) 0.85042(19) 0.0220(6) Uani 1 1 d . . .
C171 C 0.4955(5) 0.5140(3) 0.5524(3) 0.0329(9) Uani 1 1 d . . .
H17A H 0.4273 0.5701 0.5785 0.039 Uiso 1 1 calc R . .
H17B H 0.4281 0.4787 0.5095 0.039 Uiso 1 1 calc R . .
H17C H 0.5972 0.5457 0.5277 0.039 Uiso 1 1 calc R . .

loop_
_atom_site_aniso_label
_atom_site_aniso_U_11
_atom_site_aniso_U_22
_atom_site_aniso_U_33
_atom_site_aniso_U_23
_atom_site_aniso_U_13
_atom_site_aniso_U_12
N22 0.0228(16) 0.0241(14) 0.0277(16) -0.0018(12) 0.0055(13) -0.0041(12)
N11 0.0184(14) 0.0163(11) 0.0168(13) -0.0001(11) -0.0049(11) -0.0006(11)
C17 0.025(2) 0.0187(14) 0.0209(17) -0.0041(13) -0.0081(15) 0.0001(13)
C19 0.0205(19) 0.0199(15) 0.037(2) -0.0028(15) -0.0075(16) 0.0057(13)
C16 0.0218(17) 0.0169(14) 0.0142(16) -0.0025(12) -0.0001(14) 0.0003(12)
C20 0.0183(18) 0.0329(18) 0.044(3) -0.0092(19) 0.0002(18) 0.0023(14)
C12 0.024(2) 0.0177(14) 0.0272(19) -0.0042(14) -0.0049(16) 0.0050(13)
C14 0.031(2) 0.0347(17) 0.0196(17) -0.0030(16) 0.0073(14) -0.0024(17)
C21 0.027(2) 0.0313(18) 0.035(2) -0.0025(17) 0.0101(18) 0.0033(17)
C13 0.0242(19) 0.0303(18) 0.032(2) -0.0044(16) -0.0006(17) 0.0088(15)
C15 0.0247(19) 0.0252(16) 0.0193(19) 0.0012(14) -0.0016(15) -0.0041(14)
N18 0.0176(15) 0.0161(11) 0.0235(15) -0.0026(11) -0.0058(12) 0.0006(10)
Ni1 0.01623(19) 0.01590(17) 0.0197(2) 0.00019(17) -0.00034(19) 0.00017(16)
S100 0.0206(4) 0.0180(3) 0.0235(4) 0.0024(3) -0.0048(3) -0.0021(3)
S200 0.0256(6) 0.0507(6) 0.0397(6) 0.0179(5) -0.0042(5) 0.0050(4)
C200 0.0273(19) 0.0177(15) 0.0191(17) 0.0027(13) 0.0019(14) -0.0034(13)
N100 0.0239(15) 0.0178(12) 0.0325(16) 0.0029(13) -0.0014(14) -0.0001(10)
C100 0.0221(18) 0.0163(14) 0.0219(18) 0.0037(13) 0.0005(13) 0.0040(12)
N200 0.0227(16) 0.0206(12) 0.0226(15) 0.0010(11) -0.0004(13) -0.0003(12)
C171 0.038(2) 0.0287(18) 0.032(2) 0.0053(17) -0.0037(18) 0.0100(17)

loop_
_atom_type_symbol
_atom_type_description
_atom_type_scat_dispersion_real
_atom_type_scat_dispersion_imag
_atom_type_scat_source
C C 0.0033 0.0016 'International Tables Vol C Tables 4.2.6.8 and 6.1.1.4'
H H 0.0000 0.0000 'International Tables Vol C Tables 4.2.6.8 and 6.1.1.4'
N N 0.0061 0.0033 'International Tables Vol C Tables 4.2.6.8 and 6.1.1.4'
O O 0.0106 0.0060 'International Tables Vol C Tables 4.2.6.8 and 6.1.1.4'
S S 0.1246 0.1234 'International Tables Vol C Tables 4.2.6.8 and 6.1.1.4'
Ni Ni 0.3393 1.1124 'International Tables Vol C Tables 4.2.6.8 and 6.1.1.4'

loop_
_geom_angle_atom_site_label_1
_geom_angle_atom_site_label_2
_geom_angle_atom_site_label_3
_geom_angle
_geom_angle_site_symmetry_1
_geom_angle_site_symmetry_3
_geom_angle_publ_flag
C21 N22 Ni1 117.4(2) . . ?
C12 N11 C16 119.2(3) . . ?
C12 N11 Ni1 127.2(2) . . ?
C16 N11 Ni1 113.6(2) . . ?
N18 C17 C16 116.2(3) . . ?
N18 C17 C171 124.1(3) . . ?
C16 C17 C171 119.7(3) . . ?
N18 C19 C20 113.3(3) . . ?
N11 C16 C15 121.5(3) . . ?
N11 C16 C17 114.7(3) . . ?
C15 C16 C17 123.7(3) . . ?
C21 C20 C19 115.5(3) . . ?
N11 C12 C13 122.1(3) . . ?
C13 C14 C15 119.4(3) . . ?
N22 C21 C20 110.9(3) . . ?
C14 C13 C12 118.8(3) . . ?
C14 C15 C16 118.9(3) . . ?
C17 N18 C19 120.1(3) . . ?
C17 N18 Ni1 115.5(2) . . ?
C19 N18 Ni1 123.9(2) . . ?
N200 Ni1 N22 92.90(12) . . ?
N200 Ni1 N100 96.81(11) . . ?
N22 Ni1 N100 90.18(12) . . ?
N200 Ni1 N11 91.85(11) . . ?
N22 Ni1 N11 175.02(11) . . ?
N100 Ni1 N11 90.73(11) . . ?
N200 Ni1 N18 165.98(12) . . ?
N22 Ni1 N18 96.52(12) . . ?
N100 Ni1 N18 93.53(11) . . ?
N11 Ni1 N18 78.54(11) . . ?
N200 Ni1 S100 82.00(8) . 3_656 ?
N22 Ni1 S100 88.12(8) . 3_656 ?
N100 Ni1 S100 177.87(9) . 3_656 ?
N11 Ni1 S100 91.07(7) . 3_656 ?
N18 Ni1 S100 87.94(8) . 3_656 ?
C100 S100 Ni1 107.93(12) . 3_646 ?
N200 C200 S200 177.9(3) . . ?
C100 N100 Ni1 175.0(3) . . ?
N100 C100 S100 179.0(3) . . ?
C200 N200 Ni1 165.9(3) . . ?

loop_
_geom_bond_atom_site_label_1
_geom_bond_atom_site_label_2
_geom_bond_distance
_geom_bond_site_symmetry_2
_geom_bond_publ_flag
N22 C21 1.488(5) . ?
N22 Ni1 2.053(3) . ?
N11 C12 1.334(4) . ?
N11 C16 1.352(4) . ?
N11 Ni1 2.079(3) . ?
C17 N18 1.283(4) . ?
C17 C16 1.493(5) . ?
C17 C171 1.501(5) . ?
C19 N18 1.468(4) . ?
C19 C20 1.508(6) . ?
C16 C15 1.380(5) . ?
C20 C21 1.504(6) . ?
C12 C13 1.385(5) . ?
C14 C13 1.378(5) . ?
C14 C15 1.383(5) . ?
N18 Ni1 2.069(3) . ?
Ni1 N200 2.043(3) . ?
Ni1 N100 2.079(3) . ?
Ni1 S100 2.6404(9) 3_656 ?
S100 C100 1.656(3) . ?
S100 Ni1 2.6404(9) 3_646 ?
S200 C200 1.631(4) . ?
C200 N200 1.160(4) . ?
N100 C100 1.154(4) . ?
